data_7043888
loop_
_publ_author_name
'Sinclair, Fern'
'Hlina, Johann A.'
'Wells, Jordann A. L.'
'Shaver, Michael P.'
'Arnold, Polly L.'

_publ_section_title
;
 Ring opening polymerisation of lactide with uranium(iv) and cerium(iv)
 phosphinoaryloxide complexes
;
_journal_name_full 'Dalton Trans.'
_journal_paper_doi 10.1039/C7DT02167D
_journal_year 2017
_chemical_formula_moiety 'C72 H81 Ce O4 P3 Si, 2(C6 H14)'
_chemical_formula_sum 'C84 H109 Ce O4 P3 Si'
_chemical_formula_weight 1271.48
_chemical_properties_physical ', Air-sensitive,Moisture-sensitive,Oxygen-sensitive'
_space_group_crystal_system triclinic
_space_group_IT_number 2
_space_group_name_Hall '-P 1'
_space_group_name_H-M_alt 'P -1'
_symmetry_space_group_name_Hall '-P 1'
_symmetry_space_group_name_H-M 'P -1'
_atom_sites_solution_hydrogens geom
_audit_creation_date 2015-11-18
_audit_creation_method
;
Olex2 1.2-beta
(compiled 2015.11.10 svn.r3248 for OlexSys, GUI svn.r5133)
;
_audit_update_record
;
2017-07-03 deposited with the CCDC.
2017-07-14 downloaded from the CCDC.
;
_cell_angle_alpha 102.706(2)
_cell_angle_beta 102.3247(19)
_cell_angle_gamma 93.444(2)
_cell_formula_units_Z 2
_cell_length_a 11.9128(3)
_cell_length_b 12.8140(4)
_cell_length_c 25.3401(6)
_cell_measurement_reflns_used 16232
_cell_measurement_temperature 170(2)
_cell_measurement_theta_max 26.9100
_cell_measurement_theta_min 3.2760
_cell_volume 3663.17(18)
_computing_cell_refinement
;
CrysAlisPro, Agilent Technologies,
Version 1.171.37.34 (release 22-05-2014 CrysAlis171 .NET)
(compiled May 22 2014,16:03:01)
;
_computing_data_collection
;
CrysAlisPro, Agilent Technologies,
Version 1.171.37.34 (release 22-05-2014 CrysAlis171 .NET)
(compiled May 22 2014,16:03:01)
;
_computing_data_reduction
;
CrysAlisPro, Agilent Technologies,
Version 1.171.37.34 (release 22-05-2014 CrysAlis171 .NET)
(compiled May 22 2014,16:03:01)
;
_computing_molecular_graphics 'Olex2 (Dolomanov et al., 2009)'
_computing_publication_material 'Olex2 (Dolomanov et al., 2009)'
_computing_structure_refinement 'ShelXL (Sheldrick, 2015)'
_computing_structure_solution 'ShelXT (Sheldrick, 2015)'
_diffrn_ambient_temperature 170(2)
_diffrn_detector 'CCD plate'
_diffrn_detector_area_resol_mean 16.1042
_diffrn_detector_type Eos
_diffrn_measured_fraction_theta_full 0.998
_diffrn_measured_fraction_theta_max 0.998
_diffrn_measurement_details
;
#__ type_ start__ end____ width___ exp.time_
  1 omega  -25.00   25.00   1.0000   45.0000
omega____ theta____ kappa____ phi______ frames
    -      -16.9986  -99.0000    0.0000 50

#__ type_ start__ end____ width___ exp.time_
  2 omega  -93.00  -34.00   1.0000   45.0000
omega____ theta____ kappa____ phi______ frames
    -      -16.9986 -179.0000 -150.0000 59

#__ type_ start__ end____ width___ exp.time_
  3 omega   -6.00   92.00   1.0000   45.0000
omega____ theta____ kappa____ phi______ frames
    -       19.5767   38.0000 -180.0000 98

#__ type_ start__ end____ width___ exp.time_
  4 omega  -51.00   50.00   1.0000   45.0000
omega____ theta____ kappa____ phi______ frames
    -       19.5767  -77.0000 -150.0000 101

#__ type_ start__ end____ width___ exp.time_
  5 omega  -53.00   64.00   1.0000   45.0000
omega____ theta____ kappa____ phi______ frames
    -       19.5767  -19.0000  -30.0000 117

#__ type_ start__ end____ width___ exp.time_
  6 omega  -25.00   25.00   1.0000   45.0000
omega____ theta____ kappa____ phi______ frames
    -      -16.9986  -99.0000 -180.0000 50

#__ type_ start__ end____ width___ exp.time_
  7 omega  -25.00    0.00   1.0000   45.0000
omega____ theta____ kappa____ phi______ frames
    -       19.5767  -99.0000  150.0000 25

#__ type_ start__ end____ width___ exp.time_
  8 omega   -6.00   92.00   1.0000   45.0000
omega____ theta____ kappa____ phi______ frames
    -       19.5767   38.0000   90.0000 98

#__ type_ start__ end____ width___ exp.time_
  9 omega    1.00   80.00   1.0000   45.0000
omega____ theta____ kappa____ phi______ frames
    -       19.5767 -130.0000   49.5049 79

#__ type_ start__ end____ width___ exp.time_
 10 omega   34.00   96.00   1.0000   45.0000
omega____ theta____ kappa____ phi______ frames
    -       19.5767  179.0000 -150.0000 62

#__ type_ start__ end____ width___ exp.time_
 11 omega   -2.00   88.00   1.0000   45.0000
omega____ theta____ kappa____ phi______ frames
    -       19.5767   57.0000  -30.0000 90
;
_diffrn_measurement_device 'four-circle diffractometer'
_diffrn_measurement_device_type 'Xcalibur, Eos'
_diffrn_measurement_method '\w scans'
_diffrn_orient_matrix_UB_11 -0.0229569000
_diffrn_orient_matrix_UB_12 0.0487103000
_diffrn_orient_matrix_UB_13 -0.0030557000
_diffrn_orient_matrix_UB_21 -0.0529222000
_diffrn_orient_matrix_UB_22 -0.0296695000
_diffrn_orient_matrix_UB_23 -0.0162524000
_diffrn_orient_matrix_UB_31 -0.0208329000
_diffrn_orient_matrix_UB_32 0.0028157000
_diffrn_orient_matrix_UB_33 0.0244342000
_diffrn_radiation_monochromator graphite
_diffrn_radiation_probe x-ray
_diffrn_radiation_type MoK\a
_diffrn_radiation_wavelength 0.71073
_diffrn_reflns_av_R_equivalents 0.0537
_diffrn_reflns_av_unetI/netI 0.0576
_diffrn_reflns_Laue_measured_fraction_full 0.998
_diffrn_reflns_Laue_measured_fraction_max 0.998
_diffrn_reflns_limit_h_max 14
_diffrn_reflns_limit_h_min -14
_diffrn_reflns_limit_k_max 16
_diffrn_reflns_limit_k_min -16
_diffrn_reflns_limit_l_max 31
_diffrn_reflns_limit_l_min -31
_diffrn_reflns_number 59812
_diffrn_reflns_point_group_measured_fraction_full 0.998
_diffrn_reflns_point_group_measured_fraction_max 0.998
_diffrn_reflns_theta_full 26.000
_diffrn_reflns_theta_max 26.372
_diffrn_reflns_theta_min 2.918
_diffrn_source 'Enhance (Mo) X-ray Source'
_exptl_absorpt_coefficient_mu 0.745
_exptl_absorpt_correction_T_max 1.00000
_exptl_absorpt_correction_T_min 0.98535
_exptl_absorpt_correction_type multi-scan
_exptl_absorpt_process_details
;
CrysAlisPro, Agilent Technologies,
Version 1.171.37.34 (release 22-05-2014 CrysAlis171 .NET)
(compiled May 22 2014,16:03:01)
Empirical absorption correction using spherical harmonics,
 implemented in SCALE3 ABSPACK scaling algorithm.
Empirical absorption correction using spherical harmonics,
 implemented in SCALE3 ABSPACK scaling algorithm.
;
_exptl_crystal_colour 'translucent dark brown'
_exptl_crystal_density_diffrn 1.153
_exptl_crystal_description block
_exptl_crystal_F_000 1324
_exptl_crystal_size_max 0.2134
_exptl_crystal_size_mid 0.0822
_exptl_crystal_size_min 0.0493
_refine_diff_density_max 0.565
_refine_diff_density_min -0.454
_refine_diff_density_rms 0.070
_refine_ls_extinction_method none
_refine_ls_goodness_of_fit_ref 1.018
_refine_ls_hydrogen_treatment constr
_refine_ls_matrix_type full
_refine_ls_number_parameters 745
_refine_ls_number_reflns 14943
_refine_ls_number_restraints 0
_refine_ls_restrained_S_all 1.018
_refine_ls_R_factor_all 0.0543
_refine_ls_R_factor_gt 0.0382
_refine_ls_shift/su_max 0.001
_refine_ls_shift/su_mean 0.000
_refine_ls_structure_factor_coef Fsqd
_refine_ls_weighting_details 'w=1/[\s^2^(Fo^2^)+(0.0350P)^2^+0.5912P] where P=(Fo^2^+2Fc^2^)/3'
_refine_ls_weighting_scheme calc
_refine_ls_wR_factor_gt 0.0749
_refine_ls_wR_factor_ref 0.0797
_reflns_Friedel_coverage 0.000
_reflns_number_gt 12208
_reflns_number_total 14943
_reflns_threshold_expression 'I > 2\s(I)'
_cod_data_source_file c7dt02167d2.cif
_cod_data_source_block 2
_cod_original_cell_volume 3663.17(16)
_cod_database_code 7043888
_chemical_oxdiff_formula 'C70 H70 O4 P3 Si Ce'
_shelx_space_group_comment
;
The symmetry employed for this shelxl refinement is uniquely defined
by the following loop, which should always be used as a source of
symmetry information in preference to the above space-group names.
They are only intended as comments.
;
_reflns_odcompleteness_completeness 99.85
_reflns_odcompleteness_iscentric 1
_reflns_odcompleteness_theta 26.32
_olex2_refinement_description
;
1. Fixed Uiso
 At 1.2 times of:
  All C(H) groups
 At 1.5 times of:
  All C(H,H,H) groups
2.a Aromatic/amide H refined with riding coordinates:
 C3(H3), C1AA(H1AA), C13(H13), C14(H14), C15(H15), C16(H16), C17(H17),
 C19(H19), C20(H20), C21(H21), C22(H22), C23(H23), C26(H26), C28(H28), C36(H36),
  C37(H37), C38(H38), C39(H39), C40(H40), C42(H42), C43(H43), C44(H44),
 C45(H45), C46(H46), C49(H49), C51(H51), C59(H59), C60(H60), C61(H61), C62(H62),
  C63(H63), C65(H65), C66(H66), C67(H67), C68(H68), C69(H69)
2.b Idealised Me refined as rotating group:
 C7(H7A,H7B,H7C), C9(H9A,H9B,H9C), C10(H10A,H10B,H10C), C11(H11A,H11B,H11C),
 C30(H30A,H30B,H30C), C32(H32A,H32B,H32C), C33(H33A,H33B,H33C), C34(H34A,H34B,
 H34C), C53(H53A,H53B,H53C), C55(H55A,H55B,H55C), C56(H56A,H56B,H56C), C57(H57A,
 H57B,H57C), C70(H70A,H70B,H70C), C71(H71A,H71B,H71C), C72(H72A,H72B,H72C)
;
_shelx_shelxl_version_number 2014/7
_olex2_submission_special_instructions 'No special instructions were received'

loop_
_space_group_symop_operation_xyz
'x, y, z'
'-x, -y, -z'

loop_
_atom_site_label
_atom_site_type_symbol
_atom_site_fract_x
_atom_site_fract_y
_atom_site_fract_z
_atom_site_U_iso_or_equiv
_atom_site_adp_type
_atom_site_occupancy
_atom_site_site_symmetry_order
_atom_site_calc_flag
_atom_site_refinement_flags_posn
Ce1 Ce 0.33785(2) 0.33843(2) 0.74635(2) 0.01984(5) Uani 1 1 d .
P1 P 0.09980(6) 0.20230(6) 0.68064(3) 0.02417(16) Uani 1 1 d .
P2 P 0.44931(6) 0.34568(6) 0.64320(3) 0.02286(16) Uani 1 1 d .
P3 P 0.38702(6) 0.22311(6) 0.85247(3) 0.02910(17) Uani 1 1 d .
Si1 Si 0.54766(7) 0.57100(7) 0.82205(3) 0.03006(18) Uani 1 1 d .
O1 O 0.20930(14) 0.41666(15) 0.69883(7) 0.0247(4) Uani 1 1 d .
O2 O 0.41421(15) 0.19670(15) 0.70994(7) 0.0271(4) Uani 1 1 d .
O3 O 0.25596(15) 0.38208(16) 0.81524(7) 0.0287(4) Uani 1 1 d .
O4 O 0.47577(15) 0.45555(16) 0.78445(7) 0.0314(5) Uani 1 1 d .
C3AA C 0.1109(2) 0.4024(2) 0.65897(10) 0.0219(6) Uani 1 1 d .
C4AA C 0.0466(2) 0.3004(2) 0.64189(10) 0.0226(6) Uani 1 1 d .
C3 C -0.0517(2) 0.2791(2) 0.59772(11) 0.0258(6) Uani 1 1 d .
H3 H -0.0933 0.2092 0.5858 0.031 Uiso 1 1 calc R
C0AA C -0.0887(2) 0.3582(2) 0.57150(11) 0.0278(6) Uani 1 1 d .
C1AA C -0.0252(2) 0.4595(2) 0.59006(11) 0.0277(6) Uani 1 1 d .
H1AA H -0.0512 0.5140 0.5719 0.033 Uiso 1 1 calc R
C6 C 0.0736(2) 0.4865(2) 0.63336(11) 0.0240(6) Uani 1 1 d .
C7 C -0.1982(2) 0.3379(3) 0.52562(12) 0.0400(8) Uani 1 1 d .
H7A H -0.2005 0.2676 0.5002 0.060 Uiso 1 1 calc GR
H7B H -0.1991 0.3943 0.5050 0.060 Uiso 1 1 calc GR
H7C H -0.2657 0.3386 0.5420 0.060 Uiso 1 1 calc GR
C8 C 0.1386(2) 0.5993(2) 0.65199(12) 0.0295(6) Uani 1 1 d .
C9 C 0.0784(3) 0.6779(3) 0.62072(14) 0.0434(8) Uani 1 1 d .
H9A H 0.0715 0.6510 0.5807 0.065 Uiso 1 1 calc GR
H9B H 0.1240 0.7487 0.6335 0.065 Uiso 1 1 calc GR
H9C H 0.0012 0.6841 0.6279 0.065 Uiso 1 1 calc GR
C10 C 0.2612(2) 0.5963(3) 0.64146(13) 0.0387(8) Uani 1 1 d .
H10A H 0.3028 0.5479 0.6617 0.058 Uiso 1 1 calc GR
H10B H 0.3029 0.6689 0.6545 0.058 Uiso 1 1 calc GR
H10C H 0.2559 0.5701 0.6015 0.058 Uiso 1 1 calc GR
C11 C 0.1478(2) 0.6455(3) 0.71458(12) 0.0386(7) Uani 1 1 d .
H11A H 0.0700 0.6490 0.7214 0.058 Uiso 1 1 calc GR
H11B H 0.1898 0.7179 0.7261 0.058 Uiso 1 1 calc GR
H11C H 0.1892 0.5987 0.7360 0.058 Uiso 1 1 calc GR
C12 C 0.0715(2) 0.0775(2) 0.62722(11) 0.0273(6) Uani 1 1 d .
C13 C -0.0175(3) -0.0017(3) 0.62073(13) 0.0406(8) Uani 1 1 d .
H13 H -0.0670 0.0072 0.6459 0.049 Uiso 1 1 calc R
C14 C -0.0358(3) -0.0941(3) 0.57813(14) 0.0494(9) Uani 1 1 d .
H14 H -0.0980 -0.1475 0.5740 0.059 Uiso 1 1 calc R
C15 C 0.0350(3) -0.1083(3) 0.54242(13) 0.0490(9) Uani 1 1 d .
H15 H 0.0215 -0.1713 0.5130 0.059 Uiso 1 1 calc R
C16 C 0.1257(3) -0.0327(3) 0.54847(13) 0.0497(9) Uani 1 1 d .
H16 H 0.1760 -0.0437 0.5237 0.060 Uiso 1 1 calc R
C17 C 0.1440(3) 0.0600(3) 0.59089(13) 0.0414(8) Uani 1 1 d .
H17 H 0.2073 0.1124 0.5951 0.050 Uiso 1 1 calc R
C18 C -0.0039(2) 0.1884(2) 0.72314(11) 0.0247(6) Uani 1 1 d .
C19 C 0.0401(2) 0.1723(2) 0.77546(11) 0.0333(7) Uani 1 1 d .
H19 H 0.1206 0.1681 0.7873 0.040 Uiso 1 1 calc R
C20 C -0.0320(3) 0.1623(3) 0.81096(13) 0.0424(8) Uani 1 1 d .
H20 H -0.0007 0.1527 0.8471 0.051 Uiso 1 1 calc R
C21 C -0.1486(3) 0.1663(3) 0.79359(13) 0.0431(8) Uani 1 1 d .
H21 H -0.1982 0.1589 0.8177 0.052 Uiso 1 1 calc R
C22 C -0.1938(3) 0.1810(3) 0.74143(13) 0.0416(8) Uani 1 1 d .
H22 H -0.2746 0.1831 0.7294 0.050 Uiso 1 1 calc R
C23 C -0.1217(2) 0.1927(2) 0.70659(12) 0.0322(7) Uani 1 1 d .
H23 H -0.1533 0.2038 0.6708 0.039 Uiso 1 1 calc R
C24 C 0.4661(2) 0.1499(2) 0.66976(11) 0.0237(6) Uani 1 1 d .
C25 C 0.4928(2) 0.2104(2) 0.63343(11) 0.0248(6) Uani 1 1 d .
C26 C 0.5502(2) 0.1674(2) 0.59229(11) 0.0314(7) Uani 1 1 d .
H26 H 0.5673 0.2097 0.5680 0.038 Uiso 1 1 calc R
C27 C 0.5822(2) 0.0649(3) 0.58634(12) 0.0333(7) Uani 1 1 d .
C28 C 0.5517(2) 0.0043(2) 0.62164(12) 0.0335(7) Uani 1 1 d .
H28 H 0.5715 -0.0674 0.6171 0.040 Uiso 1 1 calc R
C29 C 0.4938(2) 0.0422(2) 0.66318(11) 0.0275(6) Uani 1 1 d .
C30 C 0.6480(3) 0.0182(3) 0.54364(13) 0.0487(9) Uani 1 1 d .
H30A H 0.6327 0.0542 0.5129 0.073 Uiso 1 1 calc GR
H30B H 0.6230 -0.0590 0.5294 0.073 Uiso 1 1 calc GR
H30C H 0.7310 0.0292 0.5609 0.073 Uiso 1 1 calc GR
C31 C 0.4638(2) -0.0297(2) 0.70041(12) 0.0330(7) Uani 1 1 d .
C32 C 0.4995(3) -0.1432(3) 0.68338(15) 0.0557(10) Uani 1 1 d .
H32A H 0.4617 -0.1756 0.6443 0.083 Uiso 1 1 calc GR
H32B H 0.4761 -0.1878 0.7069 0.083 Uiso 1 1 calc GR
H32C H 0.5836 -0.1387 0.6880 0.083 Uiso 1 1 calc GR
C33 C 0.5296(3) 0.0191(3) 0.76098(12) 0.0392(8) Uani 1 1 d .
H33A H 0.6130 0.0232 0.7634 0.059 Uiso 1 1 calc GR
H33B H 0.5095 -0.0264 0.7848 0.059 Uiso 1 1 calc GR
H33C H 0.5081 0.0915 0.7734 0.059 Uiso 1 1 calc GR
C34 C 0.3329(3) -0.0412(3) 0.69631(14) 0.0468(9) Uani 1 1 d .
H34A H 0.3081 0.0301 0.7080 0.070 Uiso 1 1 calc GR
H34B H 0.3151 -0.0868 0.7205 0.070 Uiso 1 1 calc GR
H34C H 0.2921 -0.0742 0.6578 0.070 Uiso 1 1 calc GR
C35 C 0.3817(2) 0.3533(2) 0.57217(11) 0.0261(6) Uani 1 1 d .
C36 C 0.2626(2) 0.3353(2) 0.55504(12) 0.0311(7) Uani 1 1 d .
H36 H 0.2186 0.3190 0.5799 0.037 Uiso 1 1 calc R
C37 C 0.2063(2) 0.3409(3) 0.50180(12) 0.0383(8) Uani 1 1 d .
H37 H 0.1243 0.3298 0.4907 0.046 Uiso 1 1 calc R
C38 C 0.2697(3) 0.3625(3) 0.46533(13) 0.0421(8) Uani 1 1 d .
H38 H 0.2315 0.3654 0.4288 0.050 Uiso 1 1 calc R
C39 C 0.3879(3) 0.3798(3) 0.48147(12) 0.0427(8) Uani 1 1 d .
H39 H 0.4314 0.3943 0.4560 0.051 Uiso 1 1 calc R
C40 C 0.4441(2) 0.3762(3) 0.53470(12) 0.0365(7) Uani 1 1 d .
H40 H 0.5260 0.3895 0.5458 0.044 Uiso 1 1 calc R
C41 C 0.5844(2) 0.4339(2) 0.65779(10) 0.0235(6) Uani 1 1 d .
C42 C 0.5784(2) 0.5427(2) 0.65835(12) 0.0309(7) Uani 1 1 d .
H42 H 0.5051 0.5689 0.6508 0.037 Uiso 1 1 calc R
C43 C 0.6780(2) 0.6122(3) 0.66984(12) 0.0368(7) Uani 1 1 d .
H43 H 0.6732 0.6860 0.6700 0.044 Uiso 1 1 calc R
C44 C 0.7848(2) 0.5749(3) 0.68104(12) 0.0347(7) Uani 1 1 d .
H44 H 0.8534 0.6230 0.6889 0.042 Uiso 1 1 calc R
C45 C 0.7917(2) 0.4685(3) 0.68083(11) 0.0339(7) Uani 1 1 d .
H45 H 0.8652 0.4428 0.6884 0.041 Uiso 1 1 calc R
C46 C 0.6924(2) 0.3987(2) 0.66974(11) 0.0297(7) Uani 1 1 d .
H46 H 0.6982 0.3253 0.6703 0.036 Uiso 1 1 calc R
C47 C 0.2281(2) 0.3662(2) 0.86184(11) 0.0253(6) Uani 1 1 d .
C48 C 0.2804(2) 0.2873(2) 0.88612(11) 0.0267(6) Uani 1 1 d .
C49 C 0.2482(3) 0.2619(3) 0.93206(11) 0.0356(7) Uani 1 1 d .
H49 H 0.2841 0.2085 0.9482 0.043 Uiso 1 1 calc R
C50 C 0.1647(3) 0.3138(3) 0.95422(12) 0.0383(8) Uani 1 1 d .
C51 C 0.1164(2) 0.3930(3) 0.93026(11) 0.0342(7) Uani 1 1 d .
H51 H 0.0591 0.4287 0.9457 0.041 Uiso 1 1 calc R
C52 C 0.1456(2) 0.4239(2) 0.88527(11) 0.0272(6) Uani 1 1 d .
C53 C 0.1288(3) 0.2867(3) 1.00369(15) 0.0641(11) Uani 1 1 d .
H53A H 0.1634 0.2226 1.0115 0.096 Uiso 1 1 calc GR
H53B H 0.0443 0.2725 0.9955 0.096 Uiso 1 1 calc GR
H53C H 0.1552 0.3474 1.0362 0.096 Uiso 1 1 calc GR
C54 C 0.0917(2) 0.5149(2) 0.86134(12) 0.0320(7) Uani 1 1 d .
C55 C 0.0128(3) 0.5714(3) 0.89649(13) 0.0437(8) Uani 1 1 d .
H55A H -0.0503 0.5191 0.8970 0.065 Uiso 1 1 calc GR
H55B H -0.0195 0.6290 0.8803 0.065 Uiso 1 1 calc GR
H55C H 0.0577 0.6021 0.9346 0.065 Uiso 1 1 calc GR
C56 C 0.0181(2) 0.4693(3) 0.80199(11) 0.0373(7) Uani 1 1 d .
H56A H 0.0676 0.4376 0.7778 0.056 Uiso 1 1 calc GR
H56B H -0.0185 0.5273 0.7879 0.056 Uiso 1 1 calc GR
H56C H -0.0418 0.4138 0.8024 0.056 Uiso 1 1 calc GR
C57 C 0.1865(2) 0.6009(3) 0.86150(13) 0.0390(8) Uani 1 1 d .
H57A H 0.2297 0.6325 0.8998 0.059 Uiso 1 1 calc GR
H57B H 0.1513 0.6573 0.8453 0.059 Uiso 1 1 calc GR
H57C H 0.2392 0.5681 0.8395 0.059 Uiso 1 1 calc GR
C58 C 0.3840(3) 0.0924(2) 0.87055(12) 0.0348(7) Uani 1 1 d .
C59 C 0.4706(3) 0.0639(3) 0.90862(15) 0.0553(10) Uani 1 1 d .
H59 H 0.5363 0.1143 0.9275 0.066 Uiso 1 1 calc R
C60 C 0.4632(4) -0.0366(4) 0.91962(19) 0.0756(13) Uani 1 1 d .
H60 H 0.5233 -0.0548 0.9461 0.091 Uiso 1 1 calc R
C61 C 0.3694(4) -0.1103(3) 0.89252(19) 0.0726(12) Uani 1 1 d .
H61 H 0.3644 -0.1794 0.9003 0.087 Uiso 1 1 calc R
C62 C 0.2841(4) -0.0846(3) 0.85476(19) 0.0706(12) Uani 1 1 d .
H62 H 0.2191 -0.1359 0.8359 0.085 Uiso 1 1 calc R
C63 C 0.2908(3) 0.0159(3) 0.84343(15) 0.0531(9) Uani 1 1 d .
H63 H 0.2304 0.0328 0.8166 0.064 Uiso 1 1 calc R
C64 C 0.5253(2) 0.2936(2) 0.89540(12) 0.0309(7) Uani 1 1 d .
C65 C 0.6186(2) 0.2935(3) 0.87051(13) 0.0387(8) Uani 1 1 d .
H65 H 0.6082 0.2588 0.8323 0.046 Uiso 1 1 calc R
C66 C 0.7264(3) 0.3432(3) 0.90072(15) 0.0502(9) Uani 1 1 d .
H66 H 0.7898 0.3413 0.8834 0.060 Uiso 1 1 calc R
C67 C 0.7423(3) 0.3955(3) 0.95576(15) 0.0531(9) Uani 1 1 d .
H67 H 0.8166 0.4294 0.9766 0.064 Uiso 1 1 calc R
C68 C 0.6499(3) 0.3985(3) 0.98053(14) 0.0514(9) Uani 1 1 d .
H68 H 0.6604 0.4360 1.0183 0.062 Uiso 1 1 calc R
C69 C 0.5427(3) 0.3479(3) 0.95117(12) 0.0414(8) Uani 1 1 d .
H69 H 0.4800 0.3498 0.9689 0.050 Uiso 1 1 calc R
C70 C 0.7029(2) 0.5678(3) 0.82141(13) 0.0463(9) Uani 1 1 d .
H70A H 0.7326 0.5089 0.8373 0.069 Uiso 1 1 calc GR
H70B H 0.7465 0.6363 0.8436 0.069 Uiso 1 1 calc GR
H70C H 0.7117 0.5563 0.7830 0.069 Uiso 1 1 calc GR
C71 C 0.5295(3) 0.5937(3) 0.89437(12) 0.0473(9) Uani 1 1 d .
H71A H 0.4470 0.5860 0.8940 0.071 Uiso 1 1 calc GR
H71B H 0.5640 0.6664 0.9151 0.071 Uiso 1 1 calc GR
H71C H 0.5679 0.5407 0.9123 0.071 Uiso 1 1 calc GR
C72 C 0.4890(3) 0.6812(3) 0.79135(14) 0.0519(9) Uani 1 1 d .
H72A H 0.4957 0.6685 0.7526 0.078 Uiso 1 1 calc GR
H72B H 0.5329 0.7502 0.8126 0.078 Uiso 1 1 calc GR
H72C H 0.4074 0.6829 0.7926 0.078 Uiso 1 1 calc GR

loop_
_atom_site_aniso_label
_atom_site_aniso_U_11
_atom_site_aniso_U_22
_atom_site_aniso_U_33
_atom_site_aniso_U_23
_atom_site_aniso_U_13
_atom_site_aniso_U_12
Ce1 0.01693(8) 0.02216(9) 0.02090(8) 0.00637(6) 0.00406(6) 0.00245(6)
P1 0.0225(3) 0.0236(4) 0.0275(4) 0.0078(3) 0.0059(3) 0.0045(3)
P2 0.0232(3) 0.0241(4) 0.0244(4) 0.0097(3) 0.0076(3) 0.0045(3)
P3 0.0290(4) 0.0322(4) 0.0270(4) 0.0065(3) 0.0080(3) 0.0074(3)
Si1 0.0275(4) 0.0312(5) 0.0281(4) 0.0063(4) 0.0016(3) -0.0023(4)
O1 0.0193(9) 0.0264(11) 0.0283(10) 0.0108(9) 0.0013(8) 0.0022(8)
O2 0.0329(10) 0.0247(11) 0.0298(11) 0.0104(9) 0.0150(9) 0.0082(9)
O3 0.0300(10) 0.0333(12) 0.0268(10) 0.0086(9) 0.0127(8) 0.0091(9)
O4 0.0244(10) 0.0355(12) 0.0297(11) 0.0048(9) 0.0018(8) -0.0042(9)
C3AA 0.0159(12) 0.0276(16) 0.0241(14) 0.0064(12) 0.0075(11) 0.0069(11)
C4AA 0.0199(13) 0.0259(15) 0.0240(14) 0.0059(12) 0.0088(11) 0.0059(12)
C3 0.0222(13) 0.0257(16) 0.0283(15) 0.0032(13) 0.0068(12) 0.0015(12)
C0AA 0.0237(14) 0.0336(17) 0.0256(15) 0.0078(13) 0.0031(12) 0.0056(13)
C1AA 0.0246(14) 0.0319(17) 0.0321(16) 0.0169(13) 0.0069(12) 0.0108(13)
C6 0.0184(13) 0.0258(16) 0.0313(15) 0.0103(13) 0.0083(11) 0.0066(12)
C7 0.0336(16) 0.046(2) 0.0351(18) 0.0104(15) -0.0043(14) 0.0057(15)
C8 0.0255(14) 0.0271(17) 0.0375(17) 0.0133(14) 0.0045(12) 0.0040(13)
C9 0.0396(18) 0.0317(19) 0.059(2) 0.0210(17) 0.0017(16) 0.0045(15)
C10 0.0278(15) 0.0345(19) 0.056(2) 0.0169(16) 0.0104(14) 0.0000(14)
C11 0.0326(16) 0.0309(18) 0.049(2) 0.0063(15) 0.0056(14) 0.0018(14)
C12 0.0291(15) 0.0237(16) 0.0309(16) 0.0090(13) 0.0070(12) 0.0092(13)
C13 0.0460(19) 0.0308(19) 0.0443(19) -0.0021(15) 0.0200(15) 0.0051(15)
C14 0.058(2) 0.0276(19) 0.058(2) -0.0007(17) 0.0160(18) -0.0016(17)
C15 0.071(2) 0.035(2) 0.039(2) -0.0010(16) 0.0150(18) 0.0195(19)
C16 0.066(2) 0.049(2) 0.041(2) 0.0069(17) 0.0280(18) 0.017(2)
C17 0.0425(18) 0.045(2) 0.0431(19) 0.0119(16) 0.0205(15) 0.0093(16)
C18 0.0276(14) 0.0192(15) 0.0266(15) 0.0031(12) 0.0077(12) 0.0020(12)
C19 0.0309(15) 0.0349(18) 0.0303(16) 0.0071(14) 0.0021(13) -0.0051(14)
C20 0.050(2) 0.049(2) 0.0266(17) 0.0110(15) 0.0058(15) -0.0073(17)
C21 0.048(2) 0.042(2) 0.045(2) 0.0086(16) 0.0251(16) 0.0002(16)
C22 0.0324(17) 0.045(2) 0.053(2) 0.0162(17) 0.0170(15) 0.0062(15)
C23 0.0294(15) 0.0364(18) 0.0331(16) 0.0109(14) 0.0084(13) 0.0080(14)
C24 0.0197(13) 0.0259(16) 0.0257(15) 0.0067(12) 0.0051(11) 0.0041(12)
C25 0.0242(14) 0.0241(15) 0.0262(15) 0.0064(12) 0.0056(11) 0.0027(12)
C26 0.0351(16) 0.0338(18) 0.0284(16) 0.0088(13) 0.0122(13) 0.0060(14)
C27 0.0327(16) 0.0359(19) 0.0313(16) 0.0025(14) 0.0123(13) 0.0079(14)
C28 0.0338(16) 0.0285(17) 0.0379(17) 0.0052(14) 0.0083(14) 0.0105(14)
C29 0.0251(14) 0.0241(16) 0.0329(16) 0.0073(13) 0.0050(12) 0.0031(12)
C30 0.055(2) 0.051(2) 0.045(2) 0.0048(17) 0.0271(17) 0.0165(18)
C31 0.0387(17) 0.0220(16) 0.0418(18) 0.0122(14) 0.0118(14) 0.0046(13)
C32 0.086(3) 0.030(2) 0.060(2) 0.0167(18) 0.028(2) 0.0169(19)
C33 0.0465(18) 0.0356(19) 0.0400(19) 0.0161(15) 0.0115(15) 0.0084(15)
C34 0.0437(19) 0.039(2) 0.063(2) 0.0255(18) 0.0119(17) -0.0044(16)
C35 0.0277(14) 0.0257(16) 0.0264(15) 0.0095(12) 0.0060(12) 0.0024(12)
C36 0.0261(15) 0.0333(18) 0.0333(17) 0.0059(14) 0.0094(13) -0.0019(13)
C37 0.0270(15) 0.047(2) 0.0354(18) 0.0071(15) -0.0006(13) 0.0016(15)
C38 0.0417(18) 0.050(2) 0.0302(17) 0.0148(16) -0.0043(14) 0.0005(16)
C39 0.0434(18) 0.059(2) 0.0306(17) 0.0224(16) 0.0096(14) -0.0026(17)
C40 0.0296(16) 0.048(2) 0.0359(18) 0.0191(16) 0.0081(13) -0.0013(15)
C41 0.0237(13) 0.0283(16) 0.0215(14) 0.0094(12) 0.0082(11) 0.0029(12)
C42 0.0244(14) 0.0302(17) 0.0406(17) 0.0116(14) 0.0087(13) 0.0060(13)
C43 0.0350(17) 0.0307(18) 0.0452(19) 0.0091(15) 0.0113(14) -0.0003(14)
C44 0.0251(15) 0.041(2) 0.0346(17) 0.0029(15) 0.0096(13) -0.0068(14)
C45 0.0246(15) 0.046(2) 0.0294(16) 0.0049(15) 0.0056(12) 0.0076(14)
C46 0.0276(15) 0.0324(17) 0.0293(16) 0.0070(13) 0.0060(12) 0.0084(13)
C47 0.0206(13) 0.0292(16) 0.0215(14) -0.0012(12) 0.0041(11) -0.0031(12)
C48 0.0261(14) 0.0302(17) 0.0221(14) 0.0023(12) 0.0067(12) 0.0019(13)
C49 0.0446(18) 0.0386(19) 0.0267(16) 0.0111(14) 0.0100(14) 0.0106(15)
C50 0.0444(18) 0.043(2) 0.0315(17) 0.0092(15) 0.0183(14) 0.0033(16)
C51 0.0317(16) 0.0392(19) 0.0304(16) -0.0019(14) 0.0152(13) 0.0042(14)
C52 0.0192(13) 0.0314(17) 0.0248(15) -0.0020(13) 0.0023(11) -0.0034(12)
C53 0.089(3) 0.071(3) 0.056(2) 0.027(2) 0.048(2) 0.026(2)
C54 0.0267(15) 0.0346(18) 0.0323(16) 0.0017(14) 0.0069(12) 0.0092(13)
C55 0.0404(18) 0.047(2) 0.0416(19) 0.0012(16) 0.0125(15) 0.0180(16)
C56 0.0317(16) 0.042(2) 0.0322(17) 0.0020(15) 0.0005(13) 0.0059(14)
C57 0.0365(17) 0.0346(19) 0.0427(19) 0.0054(15) 0.0058(14) 0.0054(15)
C58 0.0373(17) 0.0299(18) 0.0374(18) 0.0050(14) 0.0111(14) 0.0080(14)
C59 0.054(2) 0.045(2) 0.065(2) 0.021(2) 0.0005(19) 0.0053(18)
C60 0.084(3) 0.061(3) 0.084(3) 0.038(3) 0.001(3) 0.011(3)
C61 0.089(3) 0.042(3) 0.096(3) 0.032(2) 0.026(3) 0.010(2)
C62 0.066(3) 0.042(3) 0.102(3) 0.016(2) 0.020(3) -0.002(2)
C63 0.052(2) 0.039(2) 0.066(2) 0.0145(19) 0.0085(19) 0.0027(18)
C64 0.0325(15) 0.0283(17) 0.0315(16) 0.0089(13) 0.0051(13) 0.0041(13)
C65 0.0375(17) 0.0353(19) 0.0398(18) 0.0016(15) 0.0093(14) 0.0018(15)
C66 0.0367(18) 0.045(2) 0.064(2) 0.0040(19) 0.0110(17) 0.0005(16)
C67 0.0373(19) 0.054(3) 0.053(2) 0.0035(19) -0.0091(17) -0.0057(17)
C68 0.051(2) 0.060(3) 0.0324(19) 0.0036(17) -0.0057(16) 0.0030(19)
C69 0.0424(18) 0.050(2) 0.0291(17) 0.0088(16) 0.0033(14) 0.0024(16)
C70 0.0313(17) 0.058(2) 0.043(2) 0.0079(17) 0.0040(14) -0.0089(16)
C71 0.049(2) 0.052(2) 0.0370(19) 0.0063(17) 0.0071(15) 0.0009(17)
C72 0.065(2) 0.042(2) 0.046(2) 0.0100(17) 0.0083(18) 0.0075(19)

loop_
_atom_type_symbol
_atom_type_description
_atom_type_scat_dispersion_real
_atom_type_scat_dispersion_imag
_atom_type_scat_source
C C 0.0033 0.0016 'International Tables Vol C Tables 4.2.6.8 and 6.1.1.4'
H H 0.0000 0.0000 'International Tables Vol C Tables 4.2.6.8 and 6.1.1.4'
Ce Ce -0.2486 2.6331 'International Tables Vol C Tables 4.2.6.8 and 6.1.1.4'
O O 0.0106 0.0060 'International Tables Vol C Tables 4.2.6.8 and 6.1.1.4'
P P 0.1023 0.0942 'International Tables Vol C Tables 4.2.6.8 and 6.1.1.4'
Si Si 0.0817 0.0704 'International Tables Vol C Tables 4.2.6.8 and 6.1.1.4'

loop_
_exptl_crystal_face_index_h
_exptl_crystal_face_index_k
_exptl_crystal_face_index_l
_exptl_crystal_face_perp_dist
_exptl_oxdiff_crystal_face_indexfrac_h
_exptl_oxdiff_crystal_face_indexfrac_k
_exptl_oxdiff_crystal_face_indexfrac_l
_exptl_oxdiff_crystal_face_x
_exptl_oxdiff_crystal_face_y
_exptl_oxdiff_crystal_face_z
1 2 -35 0.0382 1.0179 1.9895 -35.0219 0.1806 0.4563 -0.8713
-1 -2 35 0.0382 -1.0179 -1.9895 35.0219 -0.1806 -0.4563 0.8713
16 2 -12 0.0965 16.0050 1.9966 -11.9739 -0.2336 -0.7117 -0.6204
-16 -2 12 0.0965 -16.0050 -1.9966 11.9739 0.2336 0.7117 0.6204
-2 18 0 0.0246 -1.9967 17.9969 -0.0176 0.9225 -0.4280 0.0918
2 -18 0 0.0246 1.9967 -17.9969 0.0176 -0.9225 0.4280 -0.0918

loop_
_geom_angle_atom_site_label_1
_geom_angle_atom_site_label_2
_geom_angle_atom_site_label_3
_geom_angle
P1 Ce1 P2 98.559(18)
P1 Ce1 P3 97.844(19)
P2 Ce1 P3 136.190(18)
O1 Ce1 P1 61.83(5)
O1 Ce1 P2 79.84(5)
O1 Ce1 P3 142.99(5)
O1 Ce1 O2 124.09(7)
O2 Ce1 P1 84.55(5)
O2 Ce1 P2 61.49(5)
O2 Ce1 P3 80.09(5)
O3 Ce1 P1 86.12(5)
O3 Ce1 P2 163.06(5)
O3 Ce1 P3 58.20(5)
O3 Ce1 O1 88.22(6)
O3 Ce1 O2 135.39(7)
O4 Ce1 P1 167.35(6)
O4 Ce1 P2 79.92(5)
O4 Ce1 P3 91.71(5)
O4 Ce1 O1 105.65(7)
O4 Ce1 O2 105.35(7)
O4 Ce1 O3 91.94(7)
C4AA P1 Ce1 96.51(9)
C4AA P1 C18 105.00(11)
C12 P1 Ce1 129.53(9)
C12 P1 C4AA 102.73(12)
C12 P1 C18 104.52(13)
C18 P1 Ce1 114.81(9)
C25 P2 Ce1 96.72(8)
C25 P2 C35 103.04(12)
C25 P2 C41 104.56(12)
C35 P2 Ce1 130.42(8)
C41 P2 Ce1 116.58(8)
C41 P2 C35 101.76(12)
C48 P3 Ce1 95.78(9)
C48 P3 C58 102.24(13)
C48 P3 C64 104.05(13)
C58 P3 Ce1 143.12(10)
C64 P3 Ce1 103.47(9)
C64 P3 C58 102.94(13)
O4 Si1 C70 108.83(14)
O4 Si1 C71 110.09(14)
O4 Si1 C72 108.68(14)
C70 Si1 C72 110.26(16)
C71 Si1 C70 110.09(15)
C71 Si1 C72 108.88(16)
C3AA O1 Ce1 145.87(17)
C24 O2 Ce1 147.09(16)
C47 O3 Ce1 152.15(17)
Si1 O4 Ce1 159.39(12)
O1 C3AA C4AA 118.1(2)
O1 C3AA C6 121.7(2)
C4AA C3AA C6 120.2(2)
C3AA C4AA P1 115.62(19)
C3 C4AA P1 124.0(2)
C3 C4AA C3AA 120.4(2)
C4AA C3 H3 119.6
C0AA C3 C4AA 120.7(3)
C0AA C3 H3 119.6
C3 C0AA C1AA 117.9(2)
C3 C0AA C7 121.3(3)
C1AA C0AA C7 120.8(3)
C0AA C1AA H1AA 117.7
C0AA C1AA C6 124.7(3)
C6 C1AA H1AA 117.7
C3AA C6 C8 121.8(2)
C1AA C6 C3AA 116.1(3)
C1AA C6 C8 122.1(2)
C0AA C7 H7A 109.5
C0AA C7 H7B 109.5
C0AA C7 H7C 109.5
H7A C7 H7B 109.5
H7A C7 H7C 109.5
H7B C7 H7C 109.5
C6 C8 C9 112.4(2)
C6 C8 C10 110.2(2)
C6 C8 C11 110.2(2)
C9 C8 C10 107.4(2)
C9 C8 C11 107.4(3)
C10 C8 C11 109.1(2)
C8 C9 H9A 109.5
C8 C9 H9B 109.5
C8 C9 H9C 109.5
H9A C9 H9B 109.5
H9A C9 H9C 109.5
H9B C9 H9C 109.5
C8 C10 H10A 109.5
C8 C10 H10B 109.5
C8 C10 H10C 109.5
H10A C10 H10B 109.5
H10A C10 H10C 109.5
H10B C10 H10C 109.5
C8 C11 H11A 109.5
C8 C11 H11B 109.5
C8 C11 H11C 109.5
H11A C11 H11B 109.5
H11A C11 H11C 109.5
H11B C11 H11C 109.5
C13 C12 P1 124.1(2)
C13 C12 C17 117.8(3)
C17 C12 P1 118.1(2)
C12 C13 H13 119.5
C12 C13 C14 121.0(3)
C14 C13 H13 119.5
C13 C14 H14 120.0
C15 C14 C13 120.0(3)
C15 C14 H14 120.0
C14 C15 H15 119.7
C14 C15 C16 120.5(3)
C16 C15 H15 119.7
C15 C16 H16 120.2
C15 C16 C17 119.7(3)
C17 C16 H16 120.2
C12 C17 C16 121.0(3)
C12 C17 H17 119.5
C16 C17 H17 119.5
C19 C18 P1 116.7(2)
C19 C18 C23 118.5(2)
C23 C18 P1 124.8(2)
C18 C19 H19 119.6
C18 C19 C20 120.8(3)
C20 C19 H19 119.6
C19 C20 H20 120.1
C21 C20 C19 119.7(3)
C21 C20 H20 120.1
C20 C21 H21 119.9
C20 C21 C22 120.1(3)
C22 C21 H21 119.9
C21 C22 H22 120.0
C21 C22 C23 120.0(3)
C23 C22 H22 120.0
C18 C23 H23 119.6
C22 C23 C18 120.9(3)
C22 C23 H23 119.6
O2 C24 C25 118.2(2)
O2 C24 C29 122.4(2)
C25 C24 C29 119.4(2)
C24 C25 P2 116.40(19)
C26 C25 P2 122.9(2)
C26 C25 C24 120.7(3)
C25 C26 H26 119.4
C27 C26 C25 121.2(3)
C27 C26 H26 119.4
C26 C27 C28 117.4(3)
C26 C27 C30 122.1(3)
C28 C27 C30 120.4(3)
C27 C28 H28 118.0
C29 C28 C27 124.1(3)
C29 C28 H28 118.0
C24 C29 C31 122.1(2)
C28 C29 C24 117.1(3)
C28 C29 C31 120.8(3)
C27 C30 H30A 109.5
C27 C30 H30B 109.5
C27 C30 H30C 109.5
H30A C30 H30B 109.5
H30A C30 H30C 109.5
H30B C30 H30C 109.5
C29 C31 C32 111.6(2)
C29 C31 C33 109.6(2)
C29 C31 C34 110.4(2)
C32 C31 C33 107.3(2)
C34 C31 C32 107.7(3)
C34 C31 C33 110.2(2)
C31 C32 H32A 109.5
C31 C32 H32B 109.5
C31 C32 H32C 109.5
H32A C32 H32B 109.5
H32A C32 H32C 109.5
H32B C32 H32C 109.5
C31 C33 H33A 109.5
C31 C33 H33B 109.5
C31 C33 H33C 109.5
H33A C33 H33B 109.5
H33A C33 H33C 109.5
H33B C33 H33C 109.5
C31 C34 H34A 109.5
C31 C34 H34B 109.5
C31 C34 H34C 109.5
H34A C34 H34B 109.5
H34A C34 H34C 109.5
H34B C34 H34C 109.5
C36 C35 P2 118.2(2)
C36 C35 C40 118.4(2)
C40 C35 P2 123.5(2)
C35 C36 H36 119.6
C35 C36 C37 120.8(3)
C37 C36 H36 119.6
C36 C37 H37 120.1
C38 C37 C36 119.8(3)
C38 C37 H37 120.1
C37 C38 H38 119.9
C39 C38 C37 120.2(3)
C39 C38 H38 119.9
C38 C39 H39 119.9
C38 C39 C40 120.2(3)
C40 C39 H39 119.9
C35 C40 H40 119.7
C39 C40 C35 120.6(3)
C39 C40 H40 119.7
C42 C41 P2 118.50(19)
C46 C41 P2 123.2(2)
C46 C41 C42 118.3(3)
C41 C42 H42 119.8
C43 C42 C41 120.4(3)
C43 C42 H42 119.8
C42 C43 H43 119.9
C42 C43 C44 120.2(3)
C44 C43 H43 119.9
C43 C44 H44 120.1
C45 C44 C43 119.9(3)
C45 C44 H44 120.1
C44 C45 H45 119.9
C44 C45 C46 120.3(3)
C46 C45 H45 119.9
C41 C46 H46 119.5
C45 C46 C41 120.9(3)
C45 C46 H46 119.5
O3 C47 C48 118.1(2)
O3 C47 C52 121.7(2)
C48 C47 C52 120.1(2)
C47 C48 P3 114.90(19)
C49 C48 P3 124.7(2)
C49 C48 C47 120.4(2)
C48 C49 H49 119.7
C50 C49 C48 120.6(3)
C50 C49 H49 119.7
C49 C50 C51 117.8(3)
C49 C50 C53 121.1(3)
C51 C50 C53 121.1(3)
C50 C51 H51 117.6
C50 C51 C52 124.8(3)
C52 C51 H51 117.6
C47 C52 C54 121.2(2)
C51 C52 C47 116.2(3)
C51 C52 C54 122.6(2)
C50 C53 H53A 109.5
C50 C53 H53B 109.5
C50 C53 H53C 109.5
H53A C53 H53B 109.5
H53A C53 H53C 109.5
H53B C53 H53C 109.5
C55 C54 C52 111.6(2)
C55 C54 C56 107.6(2)
C56 C54 C52 110.3(2)
C57 C54 C52 110.2(2)
C57 C54 C55 106.8(3)
C57 C54 C56 110.3(2)
C54 C55 H55A 109.5
C54 C55 H55B 109.5
C54 C55 H55C 109.5
H55A C55 H55B 109.5
H55A C55 H55C 109.5
H55B C55 H55C 109.5
C54 C56 H56A 109.5
C54 C56 H56B 109.5
C54 C56 H56C 109.5
H56A C56 H56B 109.5
H56A C56 H56C 109.5
H56B C56 H56C 109.5
C54 C57 H57A 109.5
C54 C57 H57B 109.5
C54 C57 H57C 109.5
H57A C57 H57B 109.5
H57A C57 H57C 109.5
H57B C57 H57C 109.5
C59 C58 P3 124.1(3)
C59 C58 C63 117.6(3)
C63 C58 P3 118.3(2)
C58 C59 H59 119.5
C60 C59 C58 120.9(4)
C60 C59 H59 119.5
C59 C60 H60 119.9
C61 C60 C59 120.2(4)
C61 C60 H60 119.9
C60 C61 H61 120.0
C62 C61 C60 119.9(4)
C62 C61 H61 120.0
C61 C62 H62 119.9
C61 C62 C63 120.3(4)
C63 C62 H62 119.9
C58 C63 H63 119.5
C62 C63 C58 121.1(4)
C62 C63 H63 119.5
C65 C64 P3 117.5(2)
C65 C64 C69 118.2(3)
C69 C64 P3 124.3(2)
C64 C65 H65 119.6
C66 C65 C64 120.7(3)
C66 C65 H65 119.6
C65 C66 H66 119.8
C67 C66 C65 120.3(3)
C67 C66 H66 119.8
C66 C67 H67 120.2
C66 C67 C68 119.5(3)
C68 C67 H67 120.2
C67 C68 H68 119.7
C69 C68 C67 120.7(3)
C69 C68 H68 119.7
C64 C69 H69 119.8
C68 C69 C64 120.5(3)
C68 C69 H69 119.8
Si1 C70 H70A 109.5
Si1 C70 H70B 109.5
Si1 C70 H70C 109.5
H70A C70 H70B 109.5
H70A C70 H70C 109.5
H70B C70 H70C 109.5
Si1 C71 H71A 109.5
Si1 C71 H71B 109.5
Si1 C71 H71C 109.5
H71A C71 H71B 109.5
H71A C71 H71C 109.5
H71B C71 H71C 109.5
Si1 C72 H72A 109.5
Si1 C72 H72B 109.5
Si1 C72 H72C 109.5
H72A C72 H72B 109.5
H72A C72 H72C 109.5
H72B C72 H72C 109.5

loop_
_geom_bond_atom_site_label_1
_geom_bond_atom_site_label_2
_geom_bond_distance
Ce1 P1 3.1574(7)
Ce1 P2 3.1903(7)
Ce1 P3 3.3072(8)
Ce1 O1 2.1746(16)
Ce1 O2 2.1902(18)
Ce1 O3 2.1623(17)
Ce1 O4 2.0671(19)
P1 C4AA 1.822(3)
P1 C12 1.815(3)
P1 C18 1.829(3)
P2 C25 1.819(3)
P2 C35 1.835(3)
P2 C41 1.829(3)
P3 C48 1.815(3)
P3 C58 1.832(3)
P3 C64 1.827(3)
Si1 O4 1.646(2)
Si1 C70 1.856(3)
Si1 C71 1.853(3)
Si1 C72 1.859(3)
O1 C3AA 1.347(3)
O2 C24 1.350(3)
O3 C47 1.345(3)
C3AA C4AA 1.404(4)
C3AA C6 1.422(4)
C4AA C3 1.402(3)
C3 H3 0.9500
C3 C0AA 1.374(4)
C0AA C1AA 1.392(4)
C0AA C7 1.517(4)
C1AA H1AA 0.9500
C1AA C6 1.394(4)
C6 C8 1.524(4)
C7 H7A 0.9800
C7 H7B 0.9800
C7 H7C 0.9800
C8 C9 1.534(4)
C8 C10 1.541(4)
C8 C11 1.544(4)
C9 H9A 0.9800
C9 H9B 0.9800
C9 H9C 0.9800
C10 H10A 0.9800
C10 H10B 0.9800
C10 H10C 0.9800
C11 H11A 0.9800
C11 H11B 0.9800
C11 H11C 0.9800
C12 C13 1.380(4)
C12 C17 1.384(4)
C13 H13 0.9500
C13 C14 1.386(4)
C14 H14 0.9500
C14 C15 1.355(4)
C15 H15 0.9500
C15 C16 1.367(5)
C16 H16 0.9500
C16 C17 1.386(5)
C17 H17 0.9500
C18 C19 1.382(4)
C18 C23 1.384(4)
C19 H19 0.9500
C19 C20 1.389(4)
C20 H20 0.9500
C20 C21 1.373(4)
C21 H21 0.9500
C21 C22 1.375(4)
C22 H22 0.9500
C22 C23 1.381(4)
C23 H23 0.9500
C24 C25 1.400(4)
C24 C29 1.420(4)
C25 C26 1.398(4)
C26 H26 0.9500
C26 C27 1.375(4)
C27 C28 1.395(4)
C27 C30 1.509(4)
C28 H28 0.9500
C28 C29 1.394(4)
C29 C31 1.534(4)
C30 H30A 0.9800
C30 H30B 0.9800
C30 H30C 0.9800
C31 C32 1.537(4)
C31 C33 1.538(4)
C31 C34 1.536(4)
C32 H32A 0.9800
C32 H32B 0.9800
C32 H32C 0.9800
C33 H33A 0.9800
C33 H33B 0.9800
C33 H33C 0.9800
C34 H34A 0.9800
C34 H34B 0.9800
C34 H34C 0.9800
C35 C36 1.381(4)
C35 C40 1.392(4)
C36 H36 0.9500
C36 C37 1.392(4)
C37 H37 0.9500
C37 C38 1.374(4)
C38 H38 0.9500
C38 C39 1.369(4)
C39 H39 0.9500
C39 C40 1.384(4)
C40 H40 0.9500
C41 C42 1.398(4)
C41 C46 1.384(3)
C42 H42 0.9500
C42 C43 1.378(4)
C43 H43 0.9500
C43 C44 1.381(4)
C44 H44 0.9500
C44 C45 1.370(4)
C45 H45 0.9500
C45 C46 1.378(4)
C46 H46 0.9500
C47 C48 1.405(4)
C47 C52 1.417(4)
C48 C49 1.396(4)
C49 H49 0.9500
C49 C50 1.378(4)
C50 C51 1.387(4)
C50 C53 1.509(4)
C51 H51 0.9500
C51 C52 1.389(4)
C52 C54 1.541(4)
C53 H53A 0.9800
C53 H53B 0.9800
C53 H53C 0.9800
C54 C55 1.535(4)
C54 C56 1.537(4)
C54 C57 1.529(4)
C55 H55A 0.9800
C55 H55B 0.9800
C55 H55C 0.9800
C56 H56A 0.9800
C56 H56B 0.9800
C56 H56C 0.9800
C57 H57A 0.9800
C57 H57B 0.9800
C57 H57C 0.9800
C58 C59 1.380(4)
C58 C63 1.382(4)
C59 H59 0.9500
C59 C60 1.379(5)
C60 H60 0.9500
C60 C61 1.368(6)
C61 H61 0.9500
C61 C62 1.349(5)
C62 H62 0.9500
C62 C63 1.382(5)
C63 H63 0.9500
C64 C65 1.390(4)
C64 C69 1.396(4)
C65 H65 0.9500
C65 C66 1.381(4)
C66 H66 0.9500
C66 C67 1.375(5)
C67 H67 0.9500
C67 C68 1.377(5)
C68 H68 0.9500
C68 C69 1.374(4)
C69 H69 0.9500
C70 H70A 0.9800
C70 H70B 0.9800
C70 H70C 0.9800
C71 H71A 0.9800
C71 H71B 0.9800
C71 H71C 0.9800
C72 H72A 0.9800
C72 H72B 0.9800
C72 H72C 0.9800

loop_
_geom_torsion_atom_site_label_1
_geom_torsion_atom_site_label_2
_geom_torsion_atom_site_label_3
_geom_torsion_atom_site_label_4
_geom_torsion
Ce1 P1 C4AA C3AA -10.30(19)
Ce1 P1 C4AA C3 169.8(2)
Ce1 P1 C12 C13 145.8(2)
Ce1 P1 C12 C17 -33.7(3)
Ce1 P1 C18 C19 -39.8(2)
Ce1 P1 C18 C23 140.2(2)
Ce1 P2 C25 C24 0.6(2)
Ce1 P2 C25 C26 -179.2(2)
Ce1 P2 C35 C36 -12.6(3)
Ce1 P2 C35 C40 167.4(2)
Ce1 P2 C41 C42 -85.0(2)
Ce1 P2 C41 C46 93.3(2)
Ce1 P3 C48 C47 -6.7(2)
Ce1 P3 C48 C49 172.2(2)
Ce1 P3 C58 C59 135.3(2)
Ce1 P3 C58 C63 -42.9(3)
Ce1 P3 C64 C65 -56.3(2)
Ce1 P3 C64 C69 123.2(3)
Ce1 O1 C3AA C4AA 13.2(4)
Ce1 O1 C3AA C6 -165.06(19)
Ce1 O2 C24 C25 4.3(4)
Ce1 O2 C24 C29 -175.5(2)
Ce1 O3 C47 C48 9.4(5)
Ce1 O3 C47 C52 -168.4(2)
P1 C4AA C3 C0AA 178.0(2)
P1 C12 C13 C14 178.5(3)
P1 C12 C17 C16 -178.7(3)
P1 C18 C19 C20 179.1(2)
P1 C18 C23 C22 179.8(2)
P2 C25 C26 C27 179.7(2)
P2 C35 C36 C37 179.5(2)
P2 C35 C40 C39 179.4(3)
P2 C41 C42 C43 179.2(2)
P2 C41 C46 C45 -179.5(2)
P3 C48 C49 C50 -178.8(2)
P3 C58 C59 C60 -179.1(3)
P3 C58 C63 C62 179.3(3)
P3 C64 C65 C66 -178.6(3)
P3 C64 C69 C68 179.7(3)
O1 C3AA C4AA P1 4.9(3)
O1 C3AA C4AA C3 -175.2(2)
O1 C3AA C6 C1AA 175.7(2)
O1 C3AA C6 C8 -3.9(4)
O2 C24 C25 P2 -2.1(3)
O2 C24 C25 C26 177.8(2)
O2 C24 C29 C28 -177.4(2)
O2 C24 C29 C31 1.6(4)
O3 C47 C48 P3 3.7(3)
O3 C47 C48 C49 -175.2(2)
O3 C47 C52 C51 174.1(2)
O3 C47 C52 C54 -5.4(4)
C3AA C4AA C3 C0AA -1.9(4)
C3AA C6 C8 C9 -176.6(2)
C3AA C6 C8 C10 63.6(3)
C3AA C6 C8 C11 -56.9(3)
C4AA P1 C12 C13 -104.5(3)
C4AA P1 C12 C17 76.0(2)
C4AA P1 C18 C19 -144.5(2)
C4AA P1 C18 C23 35.5(3)
C4AA C3AA C6 C1AA -2.5(3)
C4AA C3AA C6 C8 177.9(2)
C4AA C3 C0AA C1AA 0.3(4)
C4AA C3 C0AA C7 -176.9(2)
C3 C0AA C1AA C6 0.2(4)
C0AA C1AA C6 C3AA 1.0(4)
C0AA C1AA C6 C8 -179.5(2)
C1AA C6 C8 C9 3.9(4)
C1AA C6 C8 C10 -115.9(3)
C1AA C6 C8 C11 123.6(3)
C6 C3AA C4AA P1 -176.85(18)
C6 C3AA C4AA C3 3.1(4)
C7 C0AA C1AA C6 177.4(3)
C12 P1 C4AA C3AA -143.34(19)
C12 P1 C4AA C3 36.7(2)
C12 P1 C18 C19 107.8(2)
C12 P1 C18 C23 -72.2(3)
C12 C13 C14 C15 0.7(5)
C13 C12 C17 C16 1.7(5)
C13 C14 C15 C16 0.9(5)
C14 C15 C16 C17 -1.2(5)
C15 C16 C17 C12 -0.2(5)
C17 C12 C13 C14 -2.0(5)
C18 P1 C4AA C3AA 107.6(2)
C18 P1 C4AA C3 -72.3(2)
C18 P1 C12 C13 4.9(3)
C18 P1 C12 C17 -174.6(2)
C18 C19 C20 C21 1.2(5)
C19 C18 C23 C22 -0.2(4)
C19 C20 C21 C22 -0.5(5)
C20 C21 C22 C23 -0.6(5)
C21 C22 C23 C18 0.9(5)
C23 C18 C19 C20 -0.9(4)
C24 C25 C26 C27 -0.2(4)
C24 C29 C31 C32 178.1(3)
C24 C29 C31 C33 -63.2(3)
C24 C29 C31 C34 58.3(4)
C25 P2 C35 C36 98.2(2)
C25 P2 C35 C40 -81.8(3)
C25 P2 C41 C42 169.7(2)
C25 P2 C41 C46 -12.1(3)
C25 C24 C29 C28 2.8(4)
C25 C24 C29 C31 -178.2(2)
C25 C26 C27 C28 2.2(4)
C25 C26 C27 C30 -177.7(3)
C26 C27 C28 C29 -1.8(4)
C27 C28 C29 C24 -0.7(4)
C27 C28 C29 C31 -179.8(3)
C28 C29 C31 C32 -2.9(4)
C28 C29 C31 C33 115.8(3)
C28 C29 C31 C34 -122.7(3)
C29 C24 C25 P2 177.7(2)
C29 C24 C25 C26 -2.4(4)
C30 C27 C28 C29 178.2(3)
C35 P2 C25 C24 -133.6(2)
C35 P2 C25 C26 46.5(3)
C35 P2 C41 C42 62.7(2)
C35 P2 C41 C46 -119.1(2)
C35 C36 C37 C38 1.3(5)
C36 C35 C40 C39 -0.6(5)
C36 C37 C38 C39 -0.8(5)
C37 C38 C39 C40 -0.4(5)
C38 C39 C40 C35 1.1(5)
C40 C35 C36 C37 -0.6(4)
C41 P2 C25 C24 120.4(2)
C41 P2 C25 C26 -59.5(2)
C41 P2 C35 C36 -153.7(2)
C41 P2 C35 C40 26.4(3)
C41 C42 C43 C44 -0.2(4)
C42 C41 C46 C45 -1.3(4)
C42 C43 C44 C45 -0.1(4)
C43 C44 C45 C46 -0.3(4)
C44 C45 C46 C41 1.0(4)
C46 C41 C42 C43 0.8(4)
C47 C48 C49 C50 0.0(4)
C47 C52 C54 C55 -175.3(3)
C47 C52 C54 C56 65.2(3)
C47 C52 C54 C57 -56.8(3)
C48 P3 C58 C59 -107.3(3)
C48 P3 C58 C63 74.6(3)
C48 P3 C64 C65 -155.9(2)
C48 P3 C64 C69 23.6(3)
C48 C47 C52 C51 -3.7(4)
C48 C47 C52 C54 176.8(3)
C48 C49 C50 C51 -1.4(5)
C48 C49 C50 C53 179.7(3)
C49 C50 C51 C52 0.2(5)
C50 C51 C52 C47 2.3(4)
C50 C51 C52 C54 -178.2(3)
C51 C52 C54 C55 5.3(4)
C51 C52 C54 C56 -114.3(3)
C51 C52 C54 C57 123.7(3)
C52 C47 C48 P3 -178.4(2)
C52 C47 C48 C49 2.7(4)
C53 C50 C51 C52 179.1(3)
C58 P3 C48 C47 -154.3(2)
C58 P3 C48 C49 24.6(3)
C58 P3 C64 C65 97.8(2)
C58 P3 C64 C69 -82.7(3)
C58 C59 C60 C61 0.4(7)
C59 C58 C63 C62 1.0(5)
C59 C60 C61 C62 0.2(7)
C60 C61 C62 C63 -0.2(7)
C61 C62 C63 C58 -0.4(6)
C63 C58 C59 C60 -1.0(5)
C64 P3 C48 C47 98.8(2)
C64 P3 C48 C49 -82.3(3)
C64 P3 C58 C59 0.5(3)
C64 P3 C58 C63 -177.7(2)
C64 C65 C66 C67 -1.3(5)
C65 C64 C69 C68 -0.8(5)
C65 C66 C67 C68 -0.3(6)
C66 C67 C68 C69 1.4(6)
C67 C68 C69 C64 -0.8(5)
C69 C64 C65 C66 1.8(5)
C70 Si1 O4 Ce1 179.6(3)
C71 Si1 O4 Ce1 58.9(4)
C72 Si1 O4 Ce1 -60.3(4)
